data_7030384
loop_
_publ_author_name
'Wei, Qiao-Hua'
'Lei, Yan-Fang'
'Duan, Ya-Nan'
'Xiao, Fan-Nan'
'Li, Mei-Jin'
'Chen, Guo-Nan'

_publ_section_title
;
 Mono- and dinuclear Ru(II) complexes of
 1,4-bis(3-(2-pyridyl)pyrazol-1-ylmethyl)benzene): synthesis, structure,
 photophysical properties and electrochemiluminescent determination of
 diuretic furosemide.
;
_journal_issue 43
_journal_name_full 'Dalton transactions (Cambridge, England : 2003)'
_journal_page_first 11636
_journal_page_last 11642
_journal_paper_doi 10.1039/c1dt11163a
_journal_volume 40
_journal_year 2011
_chemical_formula_sum 'C64 H52 F24 N14 P4 Ru2'
_chemical_formula_weight 1799.22
_chemical_name_systematic
;
?
;
_space_group_IT_number 2
_symmetry_cell_setting triclinic
_symmetry_space_group_name_Hall '-P 1'
_symmetry_space_group_name_H-M 'P -1'
_atom_sites_solution_hydrogens geom
_atom_sites_solution_primary direct
_atom_sites_solution_secondary difmap
_audit_creation_method SHELXL-97
_cell_angle_alpha 88.667(9)
_cell_angle_beta 86.512(7)
_cell_angle_gamma 73.320(8)
_cell_formula_units_Z 1
_cell_length_a 10.239(3)
_cell_length_b 12.112(4)
_cell_length_c 14.700(5)
_cell_measurement_reflns_used 4168
_cell_measurement_temperature 293(2)
_cell_measurement_theta_max 27.4680
_cell_measurement_theta_min 2.0796
_cell_volume 1743.0(10)
_computing_cell_refinement 'Bruker XSCANS'
_computing_data_collection 'Bruker XSCANS'
_computing_data_reduction 'Bruker SHELXTL'
_computing_molecular_graphics 'Bruker SHELXTL'
_computing_publication_material 'Bruker SHELXTL'
_computing_structure_refinement 'SHELXL-97 (Sheldrick, 1997)'
_computing_structure_solution 'SHELXS-97 (Sheldrick, 1990)'
_diffrn_ambient_temperature 293(2)
_diffrn_detector_area_resol_mean 0
_diffrn_measured_fraction_theta_full 0.949
_diffrn_measured_fraction_theta_max 0.949
_diffrn_measurement_device_type 'Bruker P4'
_diffrn_measurement_method CCD_Profile_fitting
_diffrn_radiation_monochromator graphite
_diffrn_radiation_source 'fine-focus sealed tube'
_diffrn_radiation_type MoK\a
_diffrn_radiation_wavelength 0.71073
_diffrn_reflns_av_R_equivalents 0.0364
_diffrn_reflns_av_sigmaI/netI 0.0569
_diffrn_reflns_limit_h_max 13
_diffrn_reflns_limit_h_min -13
_diffrn_reflns_limit_k_max 15
_diffrn_reflns_limit_k_min -15
_diffrn_reflns_limit_l_max 19
_diffrn_reflns_limit_l_min -19
_diffrn_reflns_number 13195
_diffrn_reflns_theta_full 27.48
_diffrn_reflns_theta_max 27.48
_diffrn_reflns_theta_min 2.08
_diffrn_standards_decay_% 0
_diffrn_standards_interval_count 0
_diffrn_standards_interval_time 0
_diffrn_standards_number 0
_exptl_absorpt_coefficient_mu 0.642
_exptl_absorpt_correction_T_max 0.9385
_exptl_absorpt_correction_T_min 0.7832
_exptl_absorpt_correction_type multi-scan
_exptl_crystal_colour Red
_exptl_crystal_density_diffrn 1.714
_exptl_crystal_density_method 'not measured'
_exptl_crystal_description Prism
_exptl_crystal_F_000 898
_exptl_crystal_size_max 0.40
_exptl_crystal_size_mid 0.20
_exptl_crystal_size_min 0.10
_refine_diff_density_max 1.090
_refine_diff_density_min -1.484
_refine_diff_density_rms 0.208
_refine_ls_extinction_method none
_refine_ls_goodness_of_fit_ref 1.054
_refine_ls_hydrogen_treatment constr
_refine_ls_matrix_type full
_refine_ls_number_parameters 482
_refine_ls_number_reflns 7607
_refine_ls_number_restraints 128
_refine_ls_restrained_S_all 2.563
_refine_ls_R_factor_all 0.1002
_refine_ls_R_factor_gt 0.0681
_refine_ls_shift/su_max 0.000
_refine_ls_shift/su_mean 0.000
_refine_ls_structure_factor_coef Fsqd
_refine_ls_weighting_details 'calc w=1/[\s^2^(Fo^2^)+(0.1621P)^2^+3.7165P] where P=(Fo^2^+2Fc^2^)/3'
_refine_ls_weighting_scheme calc
_refine_ls_wR_factor_gt 0.1998
_refine_ls_wR_factor_ref 0.2632
_reflns_number_gt 5526
_reflns_number_total 7607
_reflns_threshold_expression >2sigma(I)
_cod_data_source_file c1dt11163a.txt
_cod_data_source_block Compoumd_2
_cod_depositor_comments
;
The following automatic conversions were performed:

'_symmetry_cell_setting' value 'Triclinic' changed to 'triclinic'
according to
/usr/data/users/saulius/automatic-downloads/retrospective/RSC/lib/dictionaries/cif_core.dic
dictionary named 'cif_core.dic' version 2.4.2 from
2011-04-26.

'_exptl_absorpt_correction_type' value 'Multi-scan'
changed to 'multi-scan' according to
/usr/data/users/saulius/automatic-downloads/retrospective/RSC/lib/dictionaries/cif_core.dic
dictionary named 'cif_core.dic' version 2.4.2 from 2011-04-26.

Automatic conversion script
Id: cif_fix_values 2281 2013-09-26 08:29:07Z andrius 

The following automatic conversions were performed:

'_refine_ls_hydrogen_treatment' value 'contr' was replaced with the
value 'constr' as specified in the replacement file
'src/cod-tools/trunk/data/replacement-values/replacement_values.lst'.

Automatic conversion script
Id: cif_fix_values 5376 2017-05-30 11:51:03Z andrius 
;
_cod_original_cell_volume 1743.1(10)
_cod_original_sg_symbol_H-M P-1
_cod_database_code 7030384

loop_
_symmetry_equiv_pos_as_xyz
'x, y, z'
'-x, -y, -z'

loop_
_atom_site_label
_atom_site_type_symbol
_atom_site_fract_x
_atom_site_fract_y
_atom_site_fract_z
_atom_site_U_iso_or_equiv
_atom_site_adp_type
_atom_site_occupancy
_atom_site_symmetry_multiplicity
_atom_site_calc_flag
_atom_site_refinement_flags
_atom_site_disorder_assembly
_atom_site_disorder_group
Ru1 Ru 1.07887(11) 1.23809(10) 1.26600(7) 0.0384(5) Uani 1 1 d . . .
P1 P 1.4934(5) 1.5254(5) 1.2842(5) 0.0760(17) Uani 1 1 d D . .
P2 P 0.6499(6) 0.9379(5) 1.2488(4) 0.0629(13) Uani 1 1 d . . .
F1 F 1.481(3) 1.410(2) 1.324(2) 0.118(10) Uiso 0.50 1 d PDU A 1
F2 F 1.398(3) 1.603(3) 1.3535(19) 0.112(9) Uiso 0.50 1 d PDU A 1
F3 F 1.572(3) 1.450(2) 1.1976(16) 0.090(7) Uiso 0.50 1 d PDU A 1
F4 F 1.361(2) 1.532(3) 1.2263(19) 0.095(8) Uiso 0.50 1 d PDU A 1
F5 F 1.508(3) 1.630(2) 1.222(2) 0.107(9) Uiso 0.50 1 d PDU A 1
F1' F 1.468(3) 1.483(3) 1.3858(16) 0.130(11) Uiso 0.50 1 d PDU A 2
F2' F 1.436(3) 1.6500(19) 1.3310(19) 0.093(8) Uiso 0.50 1 d PDU A 2
F3' F 1.560(3) 1.4019(19) 1.256(2) 0.115(9) Uiso 0.50 1 d PDU A 2
F4' F 1.348(2) 1.526(3) 1.269(2) 0.102(9) Uiso 0.50 1 d PDU A 2
F5' F 1.523(3) 1.582(3) 1.1967(16) 0.116(10) Uiso 0.50 1 d PDU A 2
F6 F 1.6312(12) 1.5220(13) 1.3245(9) 0.093(4) Uani 1 1 d D A .
F7 F 0.647(3) 1.0627(15) 1.2736(16) 0.146(8) Uani 1 1 d . . .
F8 F 0.562(2) 0.9825(19) 1.1664(11) 0.128(7) Uani 1 1 d . . .
F9 F 0.780(2) 0.929(2) 1.1835(14) 0.146(8) Uani 1 1 d . . .
F10 F 0.664(2) 0.8110(15) 1.2193(12) 0.128(7) Uani 1 1 d . . .
F11 F 0.5216(15) 0.9393(17) 1.3144(11) 0.112(6) Uani 1 1 d . . .
F12 F 0.7443(16) 0.8877(16) 1.3321(11) 0.101(5) Uani 1 1 d . . .
N1 N 1.2160(13) 1.2501(11) 1.1637(9) 0.044(3) Uani 1 1 d . . .
N2 N 0.9763(13) 1.2186(11) 1.1528(9) 0.043(3) Uani 1 1 d . . .
N3 N 0.9334(12) 1.2121(11) 1.3600(9) 0.040(3) Uani 1 1 d . . .
N4 N 1.1304(13) 1.0618(11) 1.2700(9) 0.041(3) Uani 1 1 d . . .
N5 N 1.1999(13) 1.2508(12) 1.3730(8) 0.043(3) Uani 1 1 d . . .
N6 N 1.0282(12) 1.4163(10) 1.2868(8) 0.039(3) Uani 1 1 d . . .
N7 N 0.9389(13) 1.5136(11) 1.2565(9) 0.046(3) Uani 1 1 d . . .
C1 C 1.3313(18) 1.2826(17) 1.1704(13) 0.058(4) Uani 1 1 d . . .
H1A H 1.3543 1.2973 1.2282 0.069 Uiso 1 1 calc R . .
C2 C 1.418(2) 1.295(2) 1.0956(16) 0.077(6) Uani 1 1 d . . .
H2A H 1.4913 1.3248 1.1028 0.092 Uiso 1 1 calc R . .
C3 C 1.391(2) 1.263(2) 1.0110(17) 0.085(7) Uani 1 1 d . . .
H3A H 1.4510 1.2628 0.9608 0.103 Uiso 1 1 calc R . .
C4 C 1.275(2) 1.2299(19) 1.0016(13) 0.072(6) Uani 1 1 d . . .
H4A H 1.2550 1.2088 0.9447 0.086 Uiso 1 1 calc R . .
C5 C 1.1851(19) 1.2280(15) 1.0775(11) 0.052(4) Uani 1 1 d . . .
C6 C 1.0559(18) 1.2019(14) 1.0737(10) 0.049(4) Uani 1 1 d . . .
C7 C 1.008(2) 1.1665(18) 0.9953(14) 0.071(6) Uani 1 1 d . . .
H7A H 1.0620 1.1567 0.9410 0.085 Uiso 1 1 calc R . .
C8 C 0.885(3) 1.147(2) 0.9983(16) 0.079(7) Uani 1 1 d . . .
H8A H 0.8543 1.1202 0.9471 0.095 Uiso 1 1 calc R . .
C9 C 0.804(2) 1.166(2) 1.0784(17) 0.079(6) Uani 1 1 d . . .
H9A H 0.7181 1.1549 1.0810 0.095 Uiso 1 1 calc R . .
C10 C 0.8525(18) 1.2030(16) 1.1551(13) 0.054(4) Uani 1 1 d . . .
H10A H 0.7976 1.2169 1.2087 0.065 Uiso 1 1 calc R . .
C11 C 0.8351(18) 1.2951(16) 1.4056(12) 0.055(4) Uani 1 1 d . . .
H11A H 0.8321 1.3719 1.3954 0.066 Uiso 1 1 calc R . .
C12 C 0.741(2) 1.2702(19) 1.4656(13) 0.064(5) Uani 1 1 d . . .
H12A H 0.6727 1.3293 1.4940 0.077 Uiso 1 1 calc R . .
C13 C 0.747(2) 1.1575(19) 1.4841(13) 0.064(5) Uani 1 1 d . . .
H13A H 0.6860 1.1394 1.5276 0.077 Uiso 1 1 calc R . .
C14 C 0.8431(19) 1.0717(18) 1.4376(13) 0.059(4) Uani 1 1 d . . .
H14A H 0.8454 0.9950 1.4474 0.071 Uiso 1 1 calc R . .
C15 C 0.9363(15) 1.0993(14) 1.3763(10) 0.043(3) Uani 1 1 d . . .
C16 C 1.0450(16) 1.0145(13) 1.3236(11) 0.045(3) Uani 1 1 d . . .
C17 C 1.0601(19) 0.9002(15) 1.3242(13) 0.056(4) Uani 1 1 d . . .
H17A H 0.9964 0.8712 1.3567 0.067 Uiso 1 1 calc R . .
C18 C 1.171(2) 0.8249(16) 1.2760(15) 0.062(5) Uani 1 1 d . . .
H18A H 1.1839 0.7457 1.2770 0.074 Uiso 1 1 calc R . .
C19 C 1.260(2) 0.8723(15) 1.2274(12) 0.057(4) Uani 1 1 d . . .
H19A H 1.3366 0.8247 1.1959 0.069 Uiso 1 1 calc R . .
C20 C 1.2383(17) 0.9890(14) 1.2250(12) 0.051(4) Uani 1 1 d . . .
H20A H 1.2998 1.0192 1.1911 0.061 Uiso 1 1 calc R . .
C31 C 1.2901(17) 1.1624(17) 1.4108(12) 0.057(4) Uani 1 1 d . . .
H31A H 1.3036 1.0886 1.3884 0.069 Uiso 1 1 calc R . .
C32 C 1.364(2) 1.1778(19) 1.4821(13) 0.064(5) Uani 1 1 d . . .
H32A H 1.4243 1.1142 1.5080 0.076 Uiso 1 1 calc R . .
C33 C 1.349(2) 1.283(2) 1.5146(13) 0.066(5) Uani 1 1 d . . .
H33A H 1.4004 1.2928 1.5623 0.080 Uiso 1 1 calc R . .
C34 C 1.2568(19) 1.3768(17) 1.4760(12) 0.054(4) Uani 1 1 d . . .
H34A H 1.2439 1.4508 1.4981 0.065 Uiso 1 1 calc R . .
C35 C 1.1851(16) 1.3586(14) 1.4050(10) 0.044(3) Uani 1 1 d . . .
C36 C 1.0874(16) 1.4498(14) 1.3567(10) 0.046(3) Uani 1 1 d . . .
C37 C 1.036(2) 1.5678(15) 1.3688(12) 0.056(4) Uani 1 1 d . . .
H37A H 1.0600 1.6123 1.4122 0.068 Uiso 1 1 calc R . .
C38 C 0.945(2) 1.6045(15) 1.3045(13) 0.059(4) Uani 1 1 d . . .
H38A H 0.8939 1.6805 1.2950 0.070 Uiso 1 1 calc R . .
C39 C 0.8580(16) 1.5124(15) 1.1793(11) 0.050(4) Uani 1 1 d . . .
H39A H 0.7821 1.5822 1.1804 0.060 Uiso 1 1 calc R . .
H39B H 0.8203 1.4477 1.1862 0.060 Uiso 1 1 calc R . .
C40 C 0.9358(16) 1.5040(14) 1.0856(11) 0.047(3) Uani 1 1 d . . .
C41 C 0.8778(16) 1.4744(16) 1.0122(11) 0.051(4) Uani 1 1 d . . .
H41A H 0.7949 1.4572 1.0202 0.062 Uiso 1 1 calc R . .
C42 C 1.0588(17) 1.5304(16) 1.0736(12) 0.052(4) Uani 1 1 d . . .
H42A H 1.0985 1.5512 1.1232 0.062 Uiso 1 1 calc R . .

loop_
_atom_site_aniso_label
_atom_site_aniso_U_11
_atom_site_aniso_U_22
_atom_site_aniso_U_33
_atom_site_aniso_U_23
_atom_site_aniso_U_13
_atom_site_aniso_U_12
Ru1 0.0379(7) 0.0360(8) 0.0373(7) -0.0053(5) -0.0012(5) -0.0041(5)
P1 0.045(3) 0.058(3) 0.118(5) -0.002(3) 0.019(3) -0.008(2)
P2 0.059(3) 0.060(3) 0.065(3) -0.012(2) 0.000(2) -0.009(2)
F6 0.068(8) 0.120(12) 0.076(8) -0.008(8) -0.003(6) -0.002(8)
F7 0.19(2) 0.078(12) 0.163(19) -0.027(12) -0.010(16) -0.026(13)
F8 0.128(14) 0.161(18) 0.081(10) 0.023(10) -0.029(10) -0.017(13)
F9 0.122(14) 0.22(2) 0.108(14) -0.017(14) 0.045(11) -0.069(15)
F10 0.19(2) 0.093(12) 0.103(12) -0.030(9) -0.002(13) -0.043(12)
F11 0.067(8) 0.167(17) 0.090(10) 0.008(10) 0.009(7) -0.015(9)
F12 0.086(9) 0.134(13) 0.087(10) 0.009(9) -0.019(8) -0.034(9)
N1 0.045(7) 0.041(7) 0.042(6) -0.008(5) 0.000(5) -0.004(6)
N2 0.042(6) 0.039(7) 0.045(7) -0.001(5) -0.008(5) -0.005(5)
N3 0.035(6) 0.038(7) 0.045(6) -0.001(5) 0.001(5) -0.006(5)
N4 0.039(6) 0.036(6) 0.045(6) -0.007(5) -0.004(5) -0.006(5)
N5 0.041(6) 0.047(7) 0.039(6) -0.010(5) -0.004(5) -0.011(6)
N6 0.039(6) 0.032(6) 0.041(6) 0.000(5) 0.007(5) -0.005(5)
N7 0.046(7) 0.035(7) 0.050(7) 0.002(5) 0.007(6) -0.002(5)
C1 0.052(9) 0.063(11) 0.057(10) -0.012(8) 0.008(8) -0.017(8)
C2 0.050(10) 0.095(17) 0.082(15) -0.009(12) 0.009(10) -0.017(11)
C3 0.070(14) 0.103(19) 0.074(14) -0.004(13) 0.035(11) -0.016(13)
C4 0.092(15) 0.069(13) 0.048(10) -0.009(9) 0.021(10) -0.016(11)
C5 0.064(10) 0.046(9) 0.038(7) -0.007(6) 0.002(7) -0.005(8)
C6 0.063(10) 0.040(8) 0.037(7) -0.005(6) -0.006(7) -0.005(7)
C7 0.091(15) 0.066(13) 0.052(10) -0.017(9) -0.014(10) -0.013(11)
C8 0.095(16) 0.079(15) 0.068(13) -0.013(11) -0.038(12) -0.023(13)
C9 0.077(14) 0.081(15) 0.087(16) 0.009(12) -0.040(13) -0.031(12)
C10 0.049(9) 0.056(10) 0.056(10) 0.004(8) -0.014(7) -0.012(8)
C11 0.056(10) 0.048(9) 0.053(9) -0.011(7) 0.011(8) -0.004(8)
C12 0.054(10) 0.074(13) 0.059(10) -0.008(9) 0.015(8) -0.010(9)
C13 0.053(10) 0.081(14) 0.058(10) -0.002(9) 0.005(8) -0.021(10)
C14 0.050(9) 0.062(11) 0.066(11) 0.002(9) -0.002(8) -0.015(8)
C15 0.042(7) 0.046(8) 0.042(7) 0.001(6) -0.007(6) -0.012(6)
C16 0.046(8) 0.037(8) 0.052(8) -0.002(6) -0.014(7) -0.012(6)
C17 0.057(10) 0.047(10) 0.067(11) 0.004(8) -0.009(8) -0.017(8)
C18 0.061(11) 0.038(9) 0.085(13) -0.007(8) -0.015(10) -0.008(8)
C19 0.065(11) 0.041(9) 0.056(10) -0.008(7) -0.013(8) 0.004(8)
C20 0.046(8) 0.041(9) 0.058(9) -0.009(7) -0.008(7) -0.001(7)
C31 0.047(9) 0.064(11) 0.056(10) -0.012(8) -0.010(7) -0.005(8)
C32 0.057(10) 0.076(13) 0.056(10) 0.006(9) -0.021(8) -0.013(9)
C33 0.059(11) 0.090(15) 0.057(10) -0.014(10) -0.014(9) -0.030(11)
C34 0.062(10) 0.056(10) 0.049(9) -0.013(8) 0.001(8) -0.023(8)
C35 0.043(8) 0.045(8) 0.043(8) -0.010(6) 0.007(6) -0.013(7)
C36 0.047(8) 0.046(9) 0.041(7) -0.008(6) 0.006(6) -0.008(7)
C37 0.074(12) 0.041(9) 0.053(9) -0.010(7) 0.002(8) -0.015(8)
C38 0.077(12) 0.036(9) 0.056(10) -0.003(7) 0.009(9) -0.008(8)
C39 0.038(7) 0.050(9) 0.053(9) 0.003(7) 0.003(7) 0.002(7)
C40 0.045(8) 0.042(8) 0.048(8) 0.005(6) 0.008(6) -0.008(7)
C41 0.038(8) 0.065(11) 0.050(9) 0.003(8) 0.002(6) -0.014(7)
C42 0.044(8) 0.056(10) 0.054(9) -0.001(7) -0.003(7) -0.011(7)

loop_
_atom_type_symbol
_atom_type_description
_atom_type_scat_dispersion_real
_atom_type_scat_dispersion_imag
_atom_type_scat_source
C C 0.0033 0.0016 'International Tables Vol C Tables 4.2.6.8 and 6.1.1.4'
H H 0.0000 0.0000 'International Tables Vol C Tables 4.2.6.8 and 6.1.1.4'
N N 0.0061 0.0033 'International Tables Vol C Tables 4.2.6.8 and 6.1.1.4'
F F 0.0171 0.0103 'International Tables Vol C Tables 4.2.6.8 and 6.1.1.4'
P P 0.1023 0.0942 'International Tables Vol C Tables 4.2.6.8 and 6.1.1.4'
Ru Ru -1.2594 0.8363 'International Tables Vol C Tables 4.2.6.8 and 6.1.1.4'

loop_
_geom_angle_atom_site_label_1
_geom_angle_atom_site_label_2
_geom_angle_atom_site_label_3
_geom_angle
_geom_angle_site_symmetry_1
_geom_angle_site_symmetry_3
N1 Ru1 N4 96.4(5) . .
N1 Ru1 N3 173.1(5) . .
N4 Ru1 N3 79.0(5) . .
N1 Ru1 N2 78.9(5) . .
N4 Ru1 N2 83.4(5) . .
N3 Ru1 N2 95.4(5) . .
N1 Ru1 N6 90.4(5) . .
N4 Ru1 N6 169.9(5) . .
N3 Ru1 N6 94.8(5) . .
N2 Ru1 N6 105.2(5) . .
N1 Ru1 N5 96.3(5) . .
N4 Ru1 N5 94.6(5) . .
N3 Ru1 N5 89.2(5) . .
N2 Ru1 N5 174.5(5) . .
N6 Ru1 N5 77.2(5) . .
F5' P1 F2 116.3(19) . .
F5' P1 F3' 97.7(18) . .
F2 P1 F3' 144.8(19) . .
F5' P1 F4' 98.9(17) . .
F2 P1 F4' 70.7(18) . .
F3' P1 F4' 96.5(16) . .
F5' P1 F1 142.1(19) . .
F2 P1 F1 97.3(17) . .
F3' P1 F1 47.5(16) . .
F4' P1 F1 75.1(17) . .
F5' P1 F6 94.3(14) . .
F2 P1 F6 98.9(13) . .
F3' P1 F6 86.7(13) . .
F4' P1 F6 165.9(15) . .
F1 P1 F6 97.5(13) . .
F5' P1 F5 25.2(16) . .
F2 P1 F5 93.3(16) . .
F3' P1 F5 121.7(18) . .
F4' P1 F5 101.7(18) . .
F1 P1 F5 167.0(18) . .
F6 P1 F5 88.1(13) . .
F5' P1 F1' 170.3(19) . .
F2 P1 F1' 57.7(17) . .
F3' P1 F1' 89.7(16) . .
F4' P1 F1' 86.4(16) . .
F1 P1 F1' 47.1(16) . .
F6 P1 F1' 79.9(13) . .
F5 P1 F1' 145.8(17) . .
F5' P1 F2' 89.8(16) . .
F2 P1 F2' 31.0(14) . .
F3' P1 F2' 169.6(16) . .
F4' P1 F2' 89.4(15) . .
F1 P1 F2' 126.9(17) . .
F6 P1 F2' 85.5(11) . .
F5 P1 F2' 65.0(15) . .
F1' P1 F2' 82.1(15) . .
F5' P1 F3 58.5(16) . .
F2 P1 F3 169.3(16) . .
F3' P1 F3 39.2(14) . .
F4' P1 F3 100.2(17) . .
F1 P1 F3 85.3(15) . .
F6 P1 F3 91.0(11) . .
F5 P1 F3 82.9(14) . .
F1' P1 F3 128.8(16) . .
F2' P1 F3 147.8(15) . .
F5' P1 F4 76.9(18) . .
F2 P1 F4 87.8(15) . .
F3' P1 F4 91.6(17) . .
F4' P1 F4 23.4(16) . .
F1 P1 F4 88.0(15) . .
F6 P1 F4 170.7(13) . .
F5 P1 F4 85.0(15) . .
F1' P1 F4 109.2(17) . .
F2' P1 F4 97.2(15) . .
F3 P1 F4 82.0(14) . .
F8 P2 F7 91.2(12) . .
F8 P2 F10 89.1(11) . .
F7 P2 F10 175.4(13) . .
F8 P2 F9 88.1(12) . .
F7 P2 F9 89.4(13) . .
F10 P2 F9 86.0(12) . .
F8 P2 F11 93.0(10) . .
F7 P2 F11 93.6(12) . .
F10 P2 F11 91.0(11) . .
F9 P2 F11 176.8(13) . .
F8 P2 F12 177.9(11) . .
F7 P2 F12 90.4(11) . .
F10 P2 F12 89.2(10) . .
F9 P2 F12 90.6(11) . .
F11 P2 F12 88.2(9) . .
C1 N1 C5 116.7(15) . .
C1 N1 Ru1 127.1(11) . .
C5 N1 Ru1 116.1(11) . .
C10 N2 C6 120.0(14) . .
C10 N2 Ru1 125.3(11) . .
C6 N2 Ru1 113.8(10) . .
C11 N3 C15 117.8(14) . .
C11 N3 Ru1 126.3(11) . .
C15 N3 Ru1 115.9(10) . .
C20 N4 C16 117.6(14) . .
C20 N4 Ru1 126.3(12) . .
C16 N4 Ru1 116.1(10) . .
C31 N5 C35 118.2(14) . .
C31 N5 Ru1 125.1(11) . .
C35 N5 Ru1 116.7(11) . .
C36 N6 N7 105.4(12) . .
C36 N6 Ru1 115.7(10) . .
N7 N6 Ru1 138.5(10) . .
C38 N7 N6 110.3(14) . .
C38 N7 C39 128.1(15) . .
N6 N7 C39 121.5(13) . .
N1 C1 C2 124.1(18) . .
N1 C1 H1A 117.9 . .
C2 C1 H1A 117.9 . .
C3 C2 C1 118(2) . .
C3 C2 H2A 121.1 . .
C1 C2 H2A 121.1 . .
C4 C3 C2 119.3(19) . .
C4 C3 H3A 120.3 . .
C2 C3 H3A 120.3 . .
C3 C4 C5 120(2) . .
C3 C4 H4A 119.8 . .
C5 C4 H4A 119.8 . .
N1 C5 C4 121.3(18) . .
N1 C5 C6 114.2(14) . .
C4 C5 C6 124.5(17) . .
N2 C6 C7 120.0(18) . .
N2 C6 C5 115.3(14) . .
C7 C6 C5 124.6(17) . .
C8 C7 C6 120(2) . .
C8 C7 H7A 120.0 . .
C6 C7 H7A 120.0 . .
C7 C8 C9 119.2(18) . .
C7 C8 H8A 120.4 . .
C9 C8 H8A 120.4 . .
C8 C9 C10 120(2) . .
C8 C9 H9A 120.1 . .
C10 C9 H9A 120.1 . .
N2 C10 C9 120.9(19) . .
N2 C10 H10A 119.5 . .
C9 C10 H10A 119.5 . .
N3 C11 C12 122.4(18) . .
N3 C11 H11A 118.8 . .
C12 C11 H11A 118.8 . .
C11 C12 C13 119.7(18) . .
C11 C12 H12A 120.2 . .
C13 C12 H12A 120.2 . .
C12 C13 C14 119.2(18) . .
C12 C13 H13A 120.4 . .
C14 C13 H13A 120.4 . .
C13 C14 C15 119.9(19) . .
C13 C14 H14A 120.1 . .
C15 C14 H14A 120.1 . .
N3 C15 C14 121.0(16) . .
N3 C15 C16 114.5(13) . .
C14 C15 C16 124.5(16) . .
C17 C16 N4 121.4(16) . .
C17 C16 C15 124.3(16) . .
N4 C16 C15 114.3(13) . .
C16 C17 C18 120.5(17) . .
C16 C17 H17A 119.8 . .
C18 C17 H17A 119.8 . .
C19 C18 C17 117.5(16) . .
C19 C18 H18A 121.3 . .
C17 C18 H18A 121.3 . .
C20 C19 C18 120.4(18) . .
C20 C19 H19A 119.8 . .
C18 C19 H19A 119.8 . .
N4 C20 C19 122.3(18) . .
N4 C20 H20A 118.8 . .
C19 C20 H20A 118.8 . .
N5 C31 C32 121.5(18) . .
N5 C31 H31A 119.2 . .
C32 C31 H31A 119.2 . .
C33 C32 C31 120.9(19) . .
C33 C32 H32A 119.5 . .
C31 C32 H32A 119.5 . .
C32 C33 C34 118.9(17) . .
C32 C33 H33A 120.6 . .
C34 C33 H33A 120.6 . .
C35 C34 C33 118.8(17) . .
C35 C34 H34A 120.6 . .
C33 C34 H34A 120.6 . .
N5 C35 C34 121.7(16) . .
N5 C35 C36 113.9(13) . .
C34 C35 C36 124.5(15) . .
N6 C36 C37 110.1(15) . .
N6 C36 C35 116.4(13) . .
C37 C36 C35 133.4(16) . .
C38 C37 C36 105.4(16) . .
C38 C37 H37A 127.3 . .
C36 C37 H37A 127.3 . .
N7 C38 C37 108.8(16) . .
N7 C38 H38A 125.6 . .
C37 C38 H38A 125.6 . .
N7 C39 C40 115.1(13) . .
N7 C39 H39A 108.5 . .
C40 C39 H39A 108.5 . .
N7 C39 H39B 108.5 . .
C40 C39 H39B 108.5 . .
H39A C39 H39B 107.5 . .
C41 C40 C42 119.7(15) . .
C41 C40 C39 118.3(15) . .
C42 C40 C39 121.9(16) . .
C40 C41 C42 120.5(15) . 2_787
C40 C41 H41A 119.7 . .
C42 C41 H41A 119.7 2_787 .
C41 C42 C40 119.8(16) 2_787 .
C41 C42 H42A 120.1 2_787 .
C40 C42 H42A 120.1 . .

loop_
_geom_bond_atom_site_label_1
_geom_bond_atom_site_label_2
_geom_bond_distance
_geom_bond_site_symmetry_2
Ru1 N1 2.027(13) .
Ru1 N4 2.047(13) .
Ru1 N3 2.056(12) .
Ru1 N2 2.073(13) .
Ru1 N6 2.095(12) .
Ru1 N5 2.095(12) .
P1 F5' 1.499(19) .
P1 F2 1.504(19) .
P1 F3' 1.510(19) .
P1 F4' 1.520(19) .
P1 F1 1.539(19) .
P1 F6 1.553(13) .
P1 F5 1.581(19) .
P1 F1' 1.60(2) .
P1 F2' 1.608(19) .
P1 F3 1.616(18) .
P1 F4 1.623(19) .
P2 F8 1.547(17) .
P2 F7 1.555(18) .
P2 F10 1.570(17) .
P2 F9 1.577(18) .
P2 F11 1.578(16) .
P2 F12 1.604(16) .
N1 C1 1.36(2) .
N1 C5 1.37(2) .
N2 C10 1.33(2) .
N2 C6 1.36(2) .
N3 C11 1.36(2) .
N3 C15 1.37(2) .
N4 C20 1.35(2) .
N4 C16 1.38(2) .
N5 C31 1.33(2) .
N5 C35 1.36(2) .
N6 C36 1.35(2) .
N6 N7 1.353(17) .
N7 C38 1.34(2) .
N7 C39 1.45(2) .
C1 C2 1.41(3) .
C1 H1A 0.9300 .
C2 C3 1.38(3) .
C2 H2A 0.9300 .
C3 C4 1.38(3) .
C3 H3A 0.9300 .
C4 C5 1.40(2) .
C4 H4A 0.9300 .
C5 C6 1.45(3) .
C6 C7 1.40(2) .
C7 C8 1.35(3) .
C7 H7A 0.9300 .
C8 C9 1.38(3) .
C8 H8A 0.9300 .
C9 C10 1.39(3) .
C9 H9A 0.9300 .
C10 H10A 0.9300 .
C11 C12 1.36(3) .
C11 H11A 0.9300 .
C12 C13 1.37(3) .
C12 H12A 0.9300 .
C13 C14 1.37(3) .
C13 H13A 0.9300 .
C14 C15 1.38(2) .
C14 H14A 0.9300 .
C15 C16 1.47(2) .
C16 C17 1.35(2) .
C17 C18 1.40(3) .
C17 H17A 0.9300 .
C18 C19 1.37(3) .
C18 H18A 0.9300 .
C19 C20 1.37(2) .
C19 H19A 0.9300 .
C20 H20A 0.9300 .
C31 C32 1.37(2) .
C31 H31A 0.9300 .
C32 C33 1.33(3) .
C32 H32A 0.9300 .
C33 C34 1.39(3) .
C33 H33A 0.9300 .
C34 C35 1.37(2) .
C34 H34A 0.9300 .
C35 C36 1.46(2) .
C36 C37 1.39(2) .
C37 C38 1.35(3) .
C37 H37A 0.9300 .
C38 H38A 0.9300 .
C39 C40 1.54(2) .
C39 H39A 0.9700 .
C39 H39B 0.9700 .
C40 C41 1.37(2) .
C40 C42 1.39(2) .
C41 C42 1.38(2) 2_787
C41 H41A 0.9300 .
C42 C41 1.38(2) 2_787
C42 H42A 0.9300 .
